data_4340397
loop_
_publ_author_name
'Rieger, Franziska'
'Mudring, Anja-V'

_publ_section_title
;
 Inorganic supramolecular host architectures: [(M@18c6)2][TlI4].2H2O,
 M=0.5 Tl, (NH4,NH3), (H3O,H2O).
;
_journal_issue 25
_journal_name_full 'Inorganic chemistry'
_journal_page_first 9340
_journal_page_last 9346
_journal_paper_doi 10.1021/ic051430z
_journal_volume 44
_journal_year 2005
_chemical_formula_moiety '4(C12 H24 O6), 2(I4 Tl), O2 Tl2, 2(O)'
_chemical_formula_sum 'C24 H52 I4 O14 Tl2'
_chemical_formula_weight 1481.00
_chemical_name_systematic
;
 ?
;
_space_group_IT_number 203
_symmetry_cell_setting cubic
_symmetry_space_group_name_Hall '-F 2uv 2vw 3'
_symmetry_space_group_name_H-M 'F d -3 :2'
_atom_sites_solution_hydrogens geom
_atom_sites_solution_primary direct
_atom_sites_solution_secondary difmap
_audit_creation_method SHELXL-97
_cell_angle_alpha 90.00
_cell_angle_beta 90.00
_cell_angle_gamma 90.00
_cell_formula_units_Z 8
_cell_length_a 21.2281(13)
_cell_length_b 21.2281(13)
_cell_length_c 21.2281(13)
_cell_measurement_reflns_used 28737
_cell_measurement_temperature 293(2)
_cell_measurement_theta_max 25.0
_cell_measurement_theta_min 1.7
_cell_volume 9566.1(10)
_computing_cell_refinement 'X-AREA (Stoe & Cie, 2002)'
_computing_data_collection 'X-AREA (Stoe & Cie, 2002)'
_computing_data_reduction 'X-AREA (Stoe & Cie, 2002)'
_computing_molecular_graphics 'DIAMOND (Brandenburg, 1996)'
_computing_publication_material 'SHELXL-97 (Sheldrick, 1997)'
_computing_structure_refinement 'SHELXL-97 (Sheldrick, 1997)'
_computing_structure_solution 'SHELXS97 (Sheldrick, 1997)'
_diffrn_ambient_temperature 293(2)
_diffrn_measured_fraction_theta_full 1.000
_diffrn_measured_fraction_theta_max 1.000
_diffrn_measurement_device_type 'Stoe IPDS'
_diffrn_measurement_method '2deg phi scan''
_diffrn_radiation_monochromator graphite
_diffrn_radiation_source 'fine-focus sealed tube'
_diffrn_radiation_type MoK\a
_diffrn_radiation_wavelength 0.71073
_diffrn_reflns_av_R_equivalents 0.0561
_diffrn_reflns_av_sigmaI/netI 0.0104
_diffrn_reflns_limit_h_max 25
_diffrn_reflns_limit_h_min -25
_diffrn_reflns_limit_k_max 25
_diffrn_reflns_limit_k_min -25
_diffrn_reflns_limit_l_max 25
_diffrn_reflns_limit_l_min -25
_diffrn_reflns_number 28737
_diffrn_reflns_theta_full 24.95
_diffrn_reflns_theta_max 24.95
_diffrn_reflns_theta_min 1.66
_exptl_absorpt_coefficient_mu 9.357
_exptl_absorpt_correction_T_max 25.0
_exptl_absorpt_correction_T_min 1.7
_exptl_absorpt_correction_type numerical
_exptl_crystal_colour orange
_exptl_crystal_density_diffrn 2.057
_exptl_crystal_density_method 'not measured'
_exptl_crystal_description cube
_exptl_crystal_F_000 5456
_exptl_crystal_size_max 0.3
_exptl_crystal_size_mid 0.2
_exptl_crystal_size_min 0.15
_refine_diff_density_max 1.267
_refine_diff_density_min -0.808
_refine_diff_density_rms 0.139
_refine_ls_extinction_coef 0.00024(2)
_refine_ls_extinction_expression Fc^*^=kFc[1+0.001xFc^2^\l^3^/sin(2\q)]^-1/4^
_refine_ls_extinction_method SHELXL
_refine_ls_goodness_of_fit_ref 1.250
_refine_ls_hydrogen_treatment mixed
_refine_ls_matrix_type full
_refine_ls_number_parameters 43
_refine_ls_number_reflns 713
_refine_ls_number_restraints 0
_refine_ls_restrained_S_all 1.250
_refine_ls_R_factor_all 0.0280
_refine_ls_R_factor_gt 0.0274
_refine_ls_shift/su_max 0.000
_refine_ls_shift/su_mean 0.000
_refine_ls_structure_factor_coef Fsqd
_refine_ls_weighting_details 'calc w=1/[\s^2^(Fo^2^)+(0.0404P)^2^+113.1369P] where P=(Fo^2^+2Fc^2^)/3'
_refine_ls_weighting_scheme calc
_refine_ls_wR_factor_gt 0.0787
_refine_ls_wR_factor_ref 0.0790
_reflns_number_gt 694
_reflns_number_total 713
_reflns_threshold_expression >2sigma(I)
_cod_data_source_file ic051430zsi20050822_011702.cif
_cod_data_source_block Tl
_cod_original_sg_symbol_H-M 'F d -3'
_cod_database_code 4340397

loop_
_symmetry_equiv_pos_as_xyz
'x, y, z'
'-x+1/4, -y+1/4, z'
'x, -y+1/4, -z+1/4'
'-x+1/4, y, -z+1/4'
'y, z, x'
'-y+1/4, -z+1/4, x'
'y, -z+1/4, -x+1/4'
'-y+1/4, z, -x+1/4'
'z, x, y'
'-z+1/4, x, -y+1/4'
'-z+1/4, -x+1/4, y'
'z, -x+1/4, -y+1/4'
'x, y+1/2, z+1/2'
'-x+1/4, -y+3/4, z+1/2'
'x, -y+3/4, -z+3/4'
'-x+1/4, y+1/2, -z+3/4'
'y, z+1/2, x+1/2'
'-y+1/4, -z+3/4, x+1/2'
'y, -z+3/4, -x+3/4'
'-y+1/4, z+1/2, -x+3/4'
'z, x+1/2, y+1/2'
'-z+1/4, x+1/2, -y+3/4'
'-z+1/4, -x+3/4, y+1/2'
'z, -x+3/4, -y+3/4'
'x+1/2, y, z+1/2'
'-x+3/4, -y+1/4, z+1/2'
'x+1/2, -y+1/4, -z+3/4'
'-x+3/4, y, -z+3/4'
'y+1/2, z, x+1/2'
'-y+3/4, -z+1/4, x+1/2'
'y+1/2, -z+1/4, -x+3/4'
'-y+3/4, z, -x+3/4'
'z+1/2, x, y+1/2'
'-z+3/4, x, -y+3/4'
'-z+3/4, -x+1/4, y+1/2'
'z+1/2, -x+1/4, -y+3/4'
'x+1/2, y+1/2, z'
'-x+3/4, -y+3/4, z'
'x+1/2, -y+3/4, -z+1/4'
'-x+3/4, y+1/2, -z+1/4'
'y+1/2, z+1/2, x'
'-y+3/4, -z+3/4, x'
'y+1/2, -z+3/4, -x+1/4'
'-y+3/4, z+1/2, -x+1/4'
'z+1/2, x+1/2, y'
'-z+3/4, x+1/2, -y+1/4'
'-z+3/4, -x+3/4, y'
'z+1/2, -x+3/4, -y+1/4'
'-x, -y, -z'
'x-1/4, y-1/4, -z'
'-x, y-1/4, z-1/4'
'x-1/4, -y, z-1/4'
'-y, -z, -x'
'y-1/4, z-1/4, -x'
'-y, z-1/4, x-1/4'
'y-1/4, -z, x-1/4'
'-z, -x, -y'
'z-1/4, -x, y-1/4'
'z-1/4, x-1/4, -y'
'-z, x-1/4, y-1/4'
'-x, -y+1/2, -z+1/2'
'x-1/4, y+1/4, -z+1/2'
'-x, y+1/4, z+1/4'
'x-1/4, -y+1/2, z+1/4'
'-y, -z+1/2, -x+1/2'
'y-1/4, z+1/4, -x+1/2'
'-y, z+1/4, x+1/4'
'y-1/4, -z+1/2, x+1/4'
'-z, -x+1/2, -y+1/2'
'z-1/4, -x+1/2, y+1/4'
'z-1/4, x+1/4, -y+1/2'
'-z, x+1/4, y+1/4'
'-x+1/2, -y, -z+1/2'
'x+1/4, y-1/4, -z+1/2'
'-x+1/2, y-1/4, z+1/4'
'x+1/4, -y, z+1/4'
'-y+1/2, -z, -x+1/2'
'y+1/4, z-1/4, -x+1/2'
'-y+1/2, z-1/4, x+1/4'
'y+1/4, -z, x+1/4'
'-z+1/2, -x, -y+1/2'
'z+1/4, -x, y+1/4'
'z+1/4, x-1/4, -y+1/2'
'-z+1/2, x-1/4, y+1/4'
'-x+1/2, -y+1/2, -z'
'x+1/4, y+1/4, -z'
'-x+1/2, y+1/4, z-1/4'
'x+1/4, -y+1/2, z-1/4'
'-y+1/2, -z+1/2, -x'
'y+1/4, z+1/4, -x'
'-y+1/2, z+1/4, x-1/4'
'y+1/4, -z+1/2, x-1/4'
'-z+1/2, -x+1/2, -y'
'z+1/4, -x+1/2, y-1/4'
'z+1/4, x+1/4, -y'
'-z+1/2, x+1/4, y-1/4'

loop_
_atom_site_label
_atom_site_type_symbol
_atom_site_fract_x
_atom_site_fract_y
_atom_site_fract_z
_atom_site_U_iso_or_equiv
_atom_site_adp_type
_atom_site_occupancy
_atom_site_symmetry_multiplicity
_atom_site_calc_flag
_atom_site_refinement_flags
O1 O 0.40162(19) 0.0842(2) 0.0308(2) 0.0449(10) Uani 1 1 d .
C1 C 0.3791(3) 0.1190(3) -0.0213(3) 0.0483(16) Uani 1 1 d .
H1A H 0.3507 0.1518 -0.0071 0.051(10) Uiso 1 1 calc R
H1B H 0.3563 0.0915 -0.0498 0.051(10) Uiso 1 1 calc R
C2 C 0.4345(3) 0.1478(3) -0.0547(3) 0.0491(16) Uani 1 1 d .
H2A H 0.4200 0.1776 -0.0861 0.051(10) Uiso 1 1 calc R
H2B H 0.4610 0.1699 -0.0248 0.051(10) Uiso 1 1 calc R
Tl1 Tl 0.1250 0.1250 0.1250 0.0236(3) Uani 1 12 d S
I I 0.050007(16) 0.050007(16) 0.050007(16) 0.0343(3) Uani 1 3 d S
Tl2 Tl 0.46339(6) 0.46339(6) 0.46339(6) 0.0390(4) Uani 0.25 3 d SP
O3 O 0.4360(9) 0.3140(9) 0.4360(9) 0.104(18) Uani 0.25 3 d SP
O4 O 0.4427(13) 0.4427(13) 0.4427(13) 0.084(16) Uani 0.25 3 d SP

loop_
_atom_site_aniso_label
_atom_site_aniso_U_11
_atom_site_aniso_U_22
_atom_site_aniso_U_33
_atom_site_aniso_U_23
_atom_site_aniso_U_13
_atom_site_aniso_U_12
O1 0.041(2) 0.049(3) 0.045(2) 0.0121(19) 0.0084(19) 0.0119(19)
C1 0.045(4) 0.052(4) 0.048(4) 0.013(3) 0.006(3) 0.019(3)
C2 0.054(4) 0.041(3) 0.052(4) 0.014(3) 0.008(3) 0.017(3)
Tl1 0.0236(3) 0.0236(3) 0.0236(3) 0.000 0.000 0.000
I 0.0343(3) 0.0343(3) 0.0343(3) -0.00586(13) -0.00586(13) -0.00586(13)
Tl2 0.0390(4) 0.0390(4) 0.0390(4) 0.0047(5) 0.0047(5) 0.0047(5)
O3 0.104(18) 0.104(18) 0.104(18) 0.049(12) -0.049(12) 0.049(12)
O4 0.084(16) 0.084(16) 0.084(16) -0.020(14) -0.020(14) -0.020(14)

loop_
_atom_type_symbol
_atom_type_description
_atom_type_scat_dispersion_real
_atom_type_scat_dispersion_imag
_atom_type_scat_source
C C 0.0033 0.0016 'International Tables Vol C Tables 4.2.6.8 and 6.1.1.4'
H H 0.0000 0.0000 'International Tables Vol C Tables 4.2.6.8 and 6.1.1.4'
I I -0.4742 1.8119 'International Tables Vol C Tables 4.2.6.8 and 6.1.1.4'
O O 0.0106 0.0060 'International Tables Vol C Tables 4.2.6.8 and 6.1.1.4'
Tl Tl -2.8358 9.6688 'International Tables Vol C Tables 4.2.6.8 and 6.1.1.4'

loop_
_geom_angle_atom_site_label_1
_geom_angle_atom_site_label_2
_geom_angle_atom_site_label_3
_geom_angle
_geom_angle_site_symmetry_1
_geom_angle_site_symmetry_3
C1 O1 C2 112.7(5) . 77
O1 C1 C2 108.5(5) . .
O1 C2 C1 108.2(5) 93 .
I Tl1 I 109.5 . 4
I Tl1 I 109.5 . 3
I Tl1 I 109.5 4 3
I Tl1 I 109.5 . 2
I Tl1 I 109.5 4 2
I Tl1 I 109.5 3 2
O4 Tl2 Tl2 180(5) . 49_666

loop_
_geom_bond_atom_site_label_1
_geom_bond_atom_site_label_2
_geom_bond_distance
_geom_bond_site_symmetry_2
O1 C1 1.414(7) .
O1 C2 1.426(8) 77
C1 C2 1.502(9) .
C2 O1 1.426(8) 93
Tl1 I 2.7574(6) .
Tl1 I 2.7574(6) 4
Tl1 I 2.7574(6) 3
Tl1 I 2.7574(6) 2
Tl2 O4 0.76(5) .
Tl2 Tl2 2.692(4) 49_666
